data_4034789
loop_
_publ_author_name
'Tsai, Chi-You'
'Lai, Chien-Chen'
'Liu, Yi-Hung'
'Peng, Shie-Ming'
'Cheng, Richard P.'
'Chiu, Sheng-Hsien'

_publ_section_title
;
 [2]Catenanes Displaying Switchable Gin-Trap-Like Motion.
;
_journal_issue 10
_journal_name_full 'The Journal of organic chemistry'
_journal_page_first 5619
_journal_page_last 5628
_journal_paper_doi 10.1021/acs.joc.8b00601
_journal_volume 83
_journal_year 2018
_chemical_formula_sum 'C30 H30 F8 N2 O3'
_chemical_formula_weight 618.56
_space_group_IT_number 45
_space_group_name_Hall 'I 2 -2c'
_space_group_name_H-M_alt 'I b a 2'
_symmetry_cell_setting orthorhombic
_symmetry_space_group_name_H-M 'I b a 2'
_atom_sites_solution_hydrogens geom
_atom_sites_solution_primary direct
_atom_sites_solution_secondary difmap
_audit_creation_method SHELXL-97
_cell_angle_alpha 90.00
_cell_angle_beta 90.00
_cell_angle_gamma 90.00
_cell_formula_units_Z 16
_cell_length_a 31.1008(7)
_cell_length_b 15.9050(6)
_cell_length_c 22.8099(7)
_cell_measurement_reflns_used 8310
_cell_measurement_temperature 150(2)
_cell_measurement_theta_max 77.2580
_cell_measurement_theta_min 3.8500
_cell_volume 11283.1(6)
_computing_cell_refinement 'CrysAlisPro 1.171.38.41 (Rigaku OD, 2015)'
_computing_data_collection 'CrysAlisPro 1.171.38.41 (Rigaku OD, 2015)'
_computing_data_reduction 'CrysAlisPro 1.171.38.41 (Rigaku OD, 2015)'
_computing_molecular_graphics SHELXTL
_computing_publication_material SHELXTL
_computing_structure_refinement 'SHELXL-97 (Sheldrick, 1997)'
_computing_structure_solution 'SHELXS-97 (Sheldrick, 1990)'
_diffrn_ambient_temperature 150(2)
_diffrn_detector_area_resol_mean 10.2496
_diffrn_measured_fraction_theta_full 0.999
_diffrn_measured_fraction_theta_max 0.999
_diffrn_measurement_device_type 'Xcalibur, Atlas, Gemini'
_diffrn_radiation_monochromator graphite
_diffrn_radiation_source 'fine-focus sealed tube'
_diffrn_radiation_type CuK\a
_diffrn_radiation_wavelength 1.54178
_diffrn_reflns_av_R_equivalents 0.0284
_diffrn_reflns_av_sigmaI/netI 0.0371
_diffrn_reflns_limit_h_max 32
_diffrn_reflns_limit_h_min -37
_diffrn_reflns_limit_k_max 17
_diffrn_reflns_limit_k_min -19
_diffrn_reflns_limit_l_max 27
_diffrn_reflns_limit_l_min -27
_diffrn_reflns_number 16650
_diffrn_reflns_theta_full 67.99
_diffrn_reflns_theta_max 67.99
_diffrn_reflns_theta_min 2.84
_exptl_absorpt_coefficient_mu 1.129
_exptl_absorpt_correction_T_max 1.00000
_exptl_absorpt_correction_T_min 0.81565
_exptl_absorpt_correction_type multi-scan
_exptl_absorpt_process_details
; 
CrysAlisPro 1.171.38.46 (Rigaku Oxford Diffraction, 2015) 
Empirical absorption correction using spherical harmonics, 
 implemented in SCALE3 ABSPACK scaling algorithm. 
;
_exptl_crystal_density_diffrn 1.457
_exptl_crystal_density_method 'not measured'
_exptl_crystal_description column
_exptl_crystal_F_000 5120
_exptl_crystal_size_max 0.25
_exptl_crystal_size_mid 0.20
_exptl_crystal_size_min 0.15
_refine_diff_density_max 0.364
_refine_diff_density_min -0.194
_refine_diff_density_rms 0.045
_refine_ls_abs_structure_details 'Flack H D (1983), Acta Cryst. A39, 876-881'
_refine_ls_abs_structure_Flack 0.42(9)
_refine_ls_extinction_method none
_refine_ls_goodness_of_fit_ref 1.024
_refine_ls_hydrogen_treatment mixed
_refine_ls_matrix_type full
_refine_ls_number_parameters 775
_refine_ls_number_reflns 8124
_refine_ls_number_restraints 2
_refine_ls_restrained_S_all 1.024
_refine_ls_R_factor_all 0.0472
_refine_ls_R_factor_gt 0.0423
_refine_ls_shift/su_max 0.017
_refine_ls_shift/su_mean 0.003
_refine_ls_structure_factor_coef Fsqd
_refine_ls_weighting_details 'calc w=1/[\s^2^(Fo^2^)+(0.0720P)^2^+3.5094P] where P=(Fo^2^+2Fc^2^)/3'
_refine_ls_weighting_scheme calc
_refine_ls_wR_factor_gt 0.1114
_refine_ls_wR_factor_ref 0.1181
_reflns_number_gt 7472
_reflns_number_total 8124
_reflns_threshold_expression >2sigma(I)
_cod_data_source_file jo8b00601_si_003.cif
_cod_data_source_block ic18394
_cod_depositor_comments
;
The following automatic conversions were performed:

data item '_symmetry_cell_setting' value 'Orthorhombic' was changed
to 'orthorhombic' in accordance with the
/home/data/users/saulius/crontab/automatic-downloads/current/ACS/lib/dictionaries/cif_core.dic
dictionary named 'cif_core.dic' version 2.4.2 last updated on
2011-04-26.

Automatic conversion script
Id: cif_fix_values 6909 2019-04-08 15:41:33Z antanas 

2020-04-07
Z value and formula fixed to values more according to usual
chemical conventions.                 miguel
;
_cod_original_formula_sum 'C60 H60 F16 N4 O6'
_cod_original_formula_weight 1237.12
_cod_original_formula_units_Z 8
_cod_original_sg_symbol_H-M Iba2
_cod_database_code 4034789

loop_
_symmetry_equiv_pos_as_xyz
'x, y, z'
'-x, -y, z'
'x+1/2, -y+1/2, z'
'-x+1/2, y+1/2, z'
'x+1/2, y+1/2, z+1/2'
'-x+1/2, -y+1/2, z+1/2'
'x+1, -y+1, z+1/2'
'-x+1, y+1, z+1/2'

loop_
_atom_site_label
_atom_site_type_symbol
_atom_site_fract_x
_atom_site_fract_y
_atom_site_fract_z
_atom_site_U_iso_or_equiv
_atom_site_adp_type
_atom_site_occupancy
_atom_site_symmetry_multiplicity
_atom_site_calc_flag
_atom_site_refinement_flags
F1 F 0.75842(6) 0.60185(11) 0.97847(8) 0.0361(4) Uani 1 1 d .
F2 F 0.75966(6) 0.52241(11) 1.08068(9) 0.0403(4) Uani 1 1 d .
F3 F 0.80221(6) 0.77319(12) 1.17433(9) 0.0424(4) Uani 1 1 d .
F4 F 0.79675(6) 0.85561(11) 1.07286(9) 0.0402(4) Uani 1 1 d .
F5 F 0.50817(6) 0.87292(14) 1.16356(11) 0.0536(5) Uani 1 1 d .
F6 F 0.51936(8) 0.80715(17) 1.27013(10) 0.0602(6) Uani 1 1 d .
F7 F 0.54055(6) 0.53917(14) 1.18646(11) 0.0537(5) Uani 1 1 d .
F8 F 0.52910(6) 0.60501(14) 1.08011(10) 0.0503(5) Uani 1 1 d .
O1 O 0.75118(6) 0.64031(13) 1.22762(10) 0.0337(4) Uani 1 1 d .
O2 O 0.67359(6) 0.64409(16) 1.29961(10) 0.0379(5) Uani 1 1 d .
O3 O 0.58067(7) 0.61944(16) 1.30672(11) 0.0451(5) Uani 1 1 d .
N1 N 0.73133(7) 0.81067(15) 0.94620(11) 0.0302(5) Uani 1 1 d .
N2 N 0.54972(7) 0.79359(18) 1.02407(12) 0.0358(6) Uani 1 1 d .
C1 C 0.62131(9) 0.76932(19) 0.94596(14) 0.0339(6) Uani 1 1 d .
H1A H 0.6230 0.7493 0.9851 0.041 Uiso 1 1 calc R
C2 C 0.58176(10) 0.7954(2) 0.92419(15) 0.0353(6) Uani 1 1 d .
C3 C 0.57943(10) 0.8227(2) 0.86649(15) 0.0366(7) Uani 1 1 d .
H3A H 0.5526 0.8404 0.8507 0.044 Uiso 1 1 calc R
C4 C 0.61623(11) 0.8243(2) 0.83148(15) 0.0378(7) Uani 1 1 d .
H4A H 0.6144 0.8424 0.7919 0.045 Uiso 1 1 calc R
C5 C 0.65571(10) 0.79935(19) 0.85464(15) 0.0361(6) Uani 1 1 d .
H5A H 0.6808 0.8013 0.8310 0.043 Uiso 1 1 calc R
C6 C 0.65844(9) 0.77159(18) 0.91232(14) 0.0321(6) Uani 1 1 d .
C7 C 0.70057(9) 0.74173(19) 0.93804(14) 0.0327(6) Uani 1 1 d .
H7A H 0.6950 0.7146 0.9764 0.039 Uiso 1 1 calc R
H7B H 0.7133 0.6990 0.9117 0.039 Uiso 1 1 calc R
C8 C 0.71546(10) 0.8744(2) 0.98716(15) 0.0375(7) Uani 1 1 d .
H8A H 0.7369 0.9193 0.9911 0.056 Uiso 1 1 calc R
H8B H 0.7104 0.8485 1.0255 0.056 Uiso 1 1 calc R
H8C H 0.6885 0.8981 0.9723 0.056 Uiso 1 1 calc R
C9 C 0.77383(9) 0.77872(19) 0.96369(13) 0.0305(6) Uani 1 1 d .
H9A H 0.7941 0.8267 0.9653 0.037 Uiso 1 1 calc R
H9B H 0.7842 0.7400 0.9328 0.037 Uiso 1 1 calc R
C10 C 0.77559(8) 0.73300(19) 1.02211(13) 0.0282(6) Uani 1 1 d .
C11 C 0.76705(8) 0.64766(19) 1.02730(13) 0.0287(6) Uani 1 1 d .
C12 C 0.76865(8) 0.60571(18) 1.08031(15) 0.0306(6) Uani 1 1 d .
C13 C 0.77983(8) 0.64588(19) 1.13166(14) 0.0313(6) Uani 1 1 d .
C14 C 0.78950(8) 0.7314(2) 1.12669(14) 0.0316(6) Uani 1 1 d .
C15 C 0.78701(8) 0.77273(19) 1.07404(15) 0.0326(6) Uani 1 1 d .
C16 C 0.78097(10) 0.6014(2) 1.18993(14) 0.0361(6) Uani 1 1 d .
H16A H 0.7735 0.5414 1.1847 0.043 Uiso 1 1 calc R
H16B H 0.8102 0.6047 1.2069 0.043 Uiso 1 1 calc R
C17 C 0.74416(9) 0.5911(2) 1.27901(14) 0.0346(6) Uani 1 1 d .
H17A H 0.7720 0.5779 1.2978 0.042 Uiso 1 1 calc R
H17B H 0.7301 0.5374 1.2683 0.042 Uiso 1 1 calc R
C18 C 0.71632(9) 0.6386(2) 1.32083(14) 0.0329(6) Uani 1 1 d .
H18A H 0.7164 0.6100 1.3594 0.039 Uiso 1 1 calc R
H18B H 0.7281 0.6959 1.3263 0.039 Uiso 1 1 calc R
C19 C 0.64585(9) 0.6785(2) 1.34268(14) 0.0354(6) Uani 1 1 d .
H19A H 0.6583 0.7315 1.3578 0.042 Uiso 1 1 calc R
H19B H 0.6433 0.6387 1.3759 0.042 Uiso 1 1 calc R
C20 C 0.60209(10) 0.6955(2) 1.31785(16) 0.0418(7) Uani 1 1 d .
H20A H 0.5852 0.7296 1.3460 0.050 Uiso 1 1 calc R
H20B H 0.6049 0.7279 1.2810 0.050 Uiso 1 1 calc R
C21 C 0.53649(11) 0.6316(3) 1.29157(17) 0.0502(9) Uani 1 1 d .
H21A H 0.5229 0.6685 1.3212 0.060 Uiso 1 1 calc R
H21B H 0.5216 0.5767 1.2928 0.060 Uiso 1 1 calc R
C22 C 0.53043(9) 0.6704(3) 1.23122(17) 0.0446(8) Uani 1 1 d U
C23 C 0.52247(10) 0.7554(3) 1.22332(16) 0.0475(8) Uani 1 1 d U
C24 C 0.51676(10) 0.7902(2) 1.16815(17) 0.0429(8) Uani 1 1 d .
C25 C 0.51899(9) 0.7421(2) 1.11798(14) 0.0385(7) Uani 1 1 d .
C26 C 0.52731(9) 0.6561(2) 1.12669(16) 0.0401(7) Uani 1 1 d .
C27 C 0.53321(9) 0.6228(2) 1.18178(17) 0.0426(8) Uani 1 1 d .
C28 C 0.51020(9) 0.7746(2) 1.05691(16) 0.0419(8) Uani 1 1 d .
H28A H 0.4934 0.7321 1.0351 0.050 Uiso 1 1 calc R
H28B H 0.4925 0.8263 1.0597 0.050 Uiso 1 1 calc R
C29 C 0.56699(11) 0.8749(2) 1.04256(18) 0.0447(8) Uani 1 1 d .
H29A H 0.5933 0.8870 1.0206 0.067 Uiso 1 1 calc R
H29B H 0.5735 0.8731 1.0846 0.067 Uiso 1 1 calc R
H29C H 0.5457 0.9190 1.0349 0.067 Uiso 1 1 calc R
C30 C 0.54141(10) 0.7918(2) 0.96128(15) 0.0408(7) Uani 1 1 d .
H30A H 0.5228 0.8401 0.9510 0.049 Uiso 1 1 calc R
H30B H 0.5255 0.7397 0.9517 0.049 Uiso 1 1 calc R
F9 F 0.54120(6) 0.42674(14) 1.39997(10) 0.0467(5) Uani 1 1 d .
F10 F 0.56990(6) 0.37461(13) 1.29647(9) 0.0467(5) Uani 1 1 d .
F11 F 0.71157(5) 0.44121(12) 1.35327(9) 0.0408(4) Uani 1 1 d .
F12 F 0.68252(5) 0.49909(12) 1.45574(9) 0.0419(4) Uani 1 1 d .
F13 F 0.72856(6) 0.83476(15) 1.24402(11) 0.0536(5) Uani 1 1 d .
F14 F 0.70856(6) 0.87168(13) 1.35452(10) 0.0462(5) Uani 1 1 d .
F15 F 0.57831(6) 0.99424(13) 1.29176(10) 0.0466(5) Uani 1 1 d .
F16 F 0.59823(7) 0.95651(14) 1.18142(10) 0.0497(5) Uani 1 1 d .
O4 O 0.67428(7) 0.43783(14) 1.22620(10) 0.0358(5) Uani 1 1 d .
O5 O 0.62583(6) 0.59416(14) 1.13473(11) 0.0373(5) Uani 1 1 d .
O6 O 0.65171(8) 0.81259(14) 1.11944(11) 0.0411(5) Uani 1 1 d .
N3 N 0.59403(8) 0.58734(16) 1.49297(11) 0.0300(5) Uani 1 1 d .
N4 N 0.61784(8) 0.89367(17) 1.42700(12) 0.0340(5) Uani 1 1 d .
C31 C 0.61166(8) 0.7637(2) 1.52128(14) 0.0315(6) Uani 1 1 d .
H31A H 0.6196 0.7433 1.4836 0.038 Uiso 1 1 calc R
C32 C 0.61353(9) 0.8509(2) 1.53323(14) 0.0333(6) Uani 1 1 d .
C33 C 0.60327(9) 0.8796(2) 1.58922(15) 0.0376(7) Uani 1 1 d .
H33A H 0.6039 0.9382 1.5974 0.045 Uiso 1 1 calc R
C34 C 0.59224(10) 0.8239(2) 1.63255(15) 0.0403(7) Uani 1 1 d .
H34A H 0.5866 0.8440 1.6710 0.048 Uiso 1 1 calc R
C35 C 0.58928(9) 0.7383(2) 1.62065(14) 0.0360(6) Uani 1 1 d .
H35A H 0.5811 0.7003 1.6508 0.043 Uiso 1 1 calc R
C36 C 0.59832(8) 0.7079(2) 1.56433(13) 0.0299(6) Uani 1 1 d .
C37 C 0.59451(10) 0.6132(2) 1.55470(14) 0.0348(6) Uani 1 1 d .
H37A H 0.6189 0.5852 1.5745 0.042 Uiso 1 1 calc R
H37B H 0.5677 0.5933 1.5736 0.042 Uiso 1 1 calc R
C38 C 0.55495(10) 0.6151(2) 1.46257(15) 0.0366(7) Uani 1 1 d .
H38A H 0.5560 0.5965 1.4216 0.055 Uiso 1 1 calc R
H38B H 0.5531 0.6765 1.4640 0.055 Uiso 1 1 calc R
H38C H 0.5297 0.5906 1.4818 0.055 Uiso 1 1 calc R
C39 C 0.59663(10) 0.4953(2) 1.49129(14) 0.0359(6) Uani 1 1 d .
H39A H 0.5681 0.4711 1.5007 0.043 Uiso 1 1 calc R
H39B H 0.6173 0.4756 1.5213 0.043 Uiso 1 1 calc R
C40 C 0.61087(9) 0.46485(18) 1.43137(13) 0.0319(6) Uani 1 1 d .
C41 C 0.58379(9) 0.43210(19) 1.38948(15) 0.0343(6) Uani 1 1 d .
C42 C 0.59850(10) 0.40451(19) 1.33556(15) 0.0346(6) Uani 1 1 d .
C43 C 0.64191(10) 0.40661(18) 1.32171(14) 0.0326(6) Uani 1 1 d .
C44 C 0.66900(9) 0.43964(18) 1.36428(14) 0.0314(6) Uani 1 1 d .
C45 C 0.65437(9) 0.46816(18) 1.41680(14) 0.0320(6) Uani 1 1 d .
C46 C 0.65996(10) 0.37348(19) 1.26441(14) 0.0355(6) Uani 1 1 d .
H46A H 0.6843 0.3354 1.2731 0.043 Uiso 1 1 calc R
H46B H 0.6375 0.3401 1.2443 0.043 Uiso 1 1 calc R
C47 C 0.63999(10) 0.4855(2) 1.20223(14) 0.0350(6) Uani 1 1 d .
H47A H 0.6244 0.5158 1.2337 0.042 Uiso 1 1 calc R
H47B H 0.6194 0.4482 1.1816 0.042 Uiso 1 1 calc R
C48 C 0.65975(9) 0.54675(19) 1.16005(14) 0.0346(6) Uani 1 1 d .
H48A H 0.6800 0.5844 1.1809 0.042 Uiso 1 1 calc R
H48B H 0.6758 0.5163 1.1292 0.042 Uiso 1 1 calc R
C49 C 0.63992(10) 0.6671(2) 1.10515(14) 0.0346(6) Uani 1 1 d .
H49A H 0.6158 0.6908 1.0822 0.042 Uiso 1 1 calc R
H49B H 0.6631 0.6518 1.0773 0.042 Uiso 1 1 calc R
C50 C 0.65657(12) 0.7335(2) 1.14737(17) 0.0474(8) Uani 1 1 d .
H50A H 0.6399 0.7322 1.1844 0.057 Uiso 1 1 calc R
H50B H 0.6872 0.7231 1.1566 0.057 Uiso 1 1 calc R
C51 C 0.67618(13) 0.8776(2) 1.14562(16) 0.0462(8) Uani 1 1 d .
H51A H 0.6722 0.9299 1.1227 0.055 Uiso 1 1 calc R
H51B H 0.7070 0.8624 1.1437 0.055 Uiso 1 1 calc R
C52 C 0.66411(10) 0.8945(2) 1.20925(15) 0.0387(7) Uani 1 1 d .
C53 C 0.69086(10) 0.8736(2) 1.25509(17) 0.0384(7) Uani 1 1 d .
C54 C 0.68084(9) 0.89237(19) 1.31255(15) 0.0351(6) Uani 1 1 d .
C55 C 0.64310(10) 0.93435(19) 1.32728(14) 0.0347(6) Uani 1 1 d .
C56 C 0.61563(10) 0.95380(19) 1.28094(16) 0.0361(6) Uani 1 1 d .
C57 C 0.62586(10) 0.9342(2) 1.22361(15) 0.0369(6) Uani 1 1 d .
C58 C 0.63568(11) 0.9611(2) 1.39033(15) 0.0389(7) Uani 1 1 d .
H58A H 0.6633 0.9799 1.4074 0.047 Uiso 1 1 calc R
H58B H 0.6157 1.0096 1.3908 0.047 Uiso 1 1 calc R
C59 C 0.57115(10) 0.8879(2) 1.41723(17) 0.0428(8) Uani 1 1 d .
H59A H 0.5593 0.8426 1.4414 0.064 Uiso 1 1 calc R
H59B H 0.5656 0.8758 1.3758 0.064 Uiso 1 1 calc R
H59C H 0.5576 0.9413 1.4280 0.064 Uiso 1 1 calc R
C60 C 0.62693(10) 0.9151(2) 1.48776(15) 0.0349(6) Uani 1 1 d .
H60A H 0.6123 0.9688 1.4969 0.042 Uiso 1 1 calc R
H60B H 0.6582 0.9247 1.4917 0.042 Uiso 1 1 calc R

loop_
_atom_site_aniso_label
_atom_site_aniso_U_11
_atom_site_aniso_U_22
_atom_site_aniso_U_33
_atom_site_aniso_U_23
_atom_site_aniso_U_13
_atom_site_aniso_U_12
F1 0.0420(9) 0.0338(9) 0.0324(9) -0.0117(8) -0.0050(7) 0.0008(7)
F2 0.0511(10) 0.0271(8) 0.0427(10) -0.0037(8) -0.0012(8) 0.0004(7)
F3 0.0466(9) 0.0466(11) 0.0342(10) -0.0127(9) -0.0053(8) -0.0068(8)
F4 0.0471(9) 0.0314(9) 0.0423(10) -0.0060(8) -0.0016(8) -0.0133(8)
F5 0.0482(11) 0.0552(12) 0.0573(14) -0.0089(11) -0.0032(10) 0.0026(9)
F6 0.0590(12) 0.0796(16) 0.0421(12) -0.0170(12) 0.0000(10) 0.0041(11)
F7 0.0403(9) 0.0496(11) 0.0711(15) 0.0092(11) -0.0026(9) -0.0083(9)
F8 0.0410(9) 0.0580(12) 0.0518(12) -0.0143(11) -0.0025(9) -0.0017(9)
O1 0.0338(9) 0.0342(10) 0.0330(11) 0.0013(9) 0.0039(8) 0.0026(8)
O2 0.0311(9) 0.0558(14) 0.0269(10) -0.0039(10) -0.0004(8) -0.0002(9)
O3 0.0398(11) 0.0519(14) 0.0437(14) 0.0028(11) -0.0001(10) -0.0017(10)
N1 0.0293(11) 0.0330(12) 0.0284(12) -0.0008(10) 0.0006(9) -0.0039(9)
N2 0.0246(10) 0.0459(15) 0.0369(14) -0.0019(12) -0.0037(10) -0.0047(10)
C1 0.0336(13) 0.0328(15) 0.0353(16) 0.0013(13) -0.0038(12) -0.0047(12)
C2 0.0328(13) 0.0348(15) 0.0385(17) 0.0004(13) -0.0052(12) -0.0055(12)
C3 0.0373(14) 0.0356(15) 0.0368(17) -0.0003(13) -0.0113(12) -0.0001(12)
C4 0.0486(16) 0.0318(15) 0.0329(16) 0.0029(13) -0.0068(13) -0.0007(13)
C5 0.0393(14) 0.0312(14) 0.0380(17) -0.0045(13) 0.0041(12) -0.0062(12)
C6 0.0360(14) 0.0234(12) 0.0368(16) -0.0005(12) -0.0030(12) -0.0051(11)
C7 0.0323(13) 0.0296(14) 0.0362(15) -0.0005(12) 0.0009(12) -0.0025(11)
C8 0.0404(15) 0.0328(15) 0.0394(17) -0.0064(14) 0.0005(13) 0.0033(12)
C9 0.0283(13) 0.0354(14) 0.0278(14) -0.0036(12) 0.0043(10) -0.0040(11)
C10 0.0205(11) 0.0354(15) 0.0286(14) -0.0029(12) 0.0033(10) -0.0017(10)
C11 0.0222(11) 0.0363(15) 0.0276(14) -0.0082(12) -0.0005(10) 0.0025(10)
C12 0.0263(12) 0.0281(13) 0.0373(15) -0.0029(12) 0.0028(11) 0.0028(10)
C13 0.0244(11) 0.0382(15) 0.0314(14) -0.0040(13) 0.0022(11) 0.0071(11)
C14 0.0256(12) 0.0407(16) 0.0286(14) -0.0070(13) -0.0016(10) -0.0017(11)
C15 0.0265(12) 0.0315(14) 0.0398(17) -0.0047(13) 0.0033(11) -0.0040(10)
C16 0.0371(14) 0.0407(16) 0.0306(15) -0.0018(13) 0.0001(12) 0.0110(12)
C17 0.0332(13) 0.0362(15) 0.0344(15) 0.0029(13) -0.0040(12) -0.0024(12)
C18 0.0344(13) 0.0386(15) 0.0257(14) 0.0007(12) -0.0038(11) -0.0027(12)
C19 0.0387(14) 0.0348(15) 0.0326(15) 0.0029(13) 0.0013(12) -0.0021(12)
C20 0.0384(15) 0.0482(19) 0.0390(17) 0.0011(15) 0.0028(13) 0.0018(13)
C21 0.0379(15) 0.070(2) 0.043(2) 0.0093(18) 0.0017(15) -0.0099(15)
C22 0.0263(13) 0.061(2) 0.047(2) 0.0042(17) 0.0013(13) -0.0054(13)
C23 0.0310(13) 0.072(2) 0.0397(18) -0.0143(18) -0.0004(13) -0.0033(15)
C24 0.0293(13) 0.0515(19) 0.048(2) -0.0037(16) -0.0005(13) -0.0007(13)
C25 0.0232(12) 0.058(2) 0.0337(16) -0.0007(15) -0.0018(11) -0.0051(12)
C26 0.0230(12) 0.0544(19) 0.0428(18) -0.0018(16) 0.0017(12) -0.0077(12)
C27 0.0263(13) 0.0526(19) 0.049(2) 0.0025(16) 0.0006(13) -0.0080(13)
C28 0.0253(13) 0.059(2) 0.0417(18) 0.0029(16) -0.0037(12) -0.0033(13)
C29 0.0385(15) 0.0442(18) 0.051(2) -0.0027(16) 0.0003(14) -0.0033(14)
C30 0.0307(14) 0.0559(19) 0.0358(17) 0.0057(15) -0.0073(12) -0.0030(14)
F9 0.0314(8) 0.0569(12) 0.0518(12) -0.0064(10) 0.0096(8) -0.0028(8)
F10 0.0419(9) 0.0521(11) 0.0462(12) -0.0111(10) -0.0042(8) -0.0047(8)
F11 0.0286(8) 0.0432(10) 0.0505(11) 0.0052(9) 0.0080(8) 0.0066(7)
F12 0.0395(8) 0.0425(10) 0.0436(10) -0.0031(9) -0.0078(8) 0.0023(8)
F13 0.0367(9) 0.0601(13) 0.0641(15) 0.0047(11) 0.0098(9) 0.0054(9)
F14 0.0362(9) 0.0539(12) 0.0485(12) 0.0106(10) -0.0111(8) -0.0056(8)
F15 0.0453(9) 0.0437(10) 0.0509(12) -0.0030(9) -0.0034(8) 0.0133(8)
F16 0.0601(11) 0.0513(12) 0.0378(11) 0.0058(9) -0.0143(9) 0.0036(9)
O4 0.0395(10) 0.0321(11) 0.0358(11) 0.0024(9) 0.0061(9) 0.0055(9)
O5 0.0327(10) 0.0376(11) 0.0416(12) 0.0054(10) -0.0041(9) -0.0063(8)
O6 0.0517(12) 0.0348(11) 0.0368(12) 0.0056(10) 0.0006(10) -0.0036(10)
N3 0.0345(12) 0.0290(12) 0.0265(12) 0.0009(10) 0.0030(9) 0.0081(10)
N4 0.0336(12) 0.0355(13) 0.0330(13) 0.0007(11) -0.0021(10) -0.0033(10)
C31 0.0253(12) 0.0388(16) 0.0305(14) -0.0014(13) 0.0001(11) 0.0028(11)
C32 0.0250(12) 0.0370(16) 0.0379(16) 0.0002(13) -0.0054(11) 0.0041(11)
C33 0.0333(14) 0.0450(17) 0.0344(16) -0.0095(14) -0.0041(12) 0.0024(12)
C34 0.0367(15) 0.0525(19) 0.0318(16) -0.0129(15) -0.0030(12) 0.0027(13)
C35 0.0291(13) 0.0490(18) 0.0301(15) -0.0008(14) -0.0006(11) 0.0038(12)
C36 0.0222(11) 0.0383(15) 0.0293(14) 0.0007(12) -0.0015(10) 0.0045(10)
C37 0.0354(14) 0.0421(17) 0.0268(15) 0.0016(13) 0.0030(11) 0.0033(12)
C38 0.0333(14) 0.0399(16) 0.0365(16) -0.0044(14) -0.0005(12) 0.0066(13)
C39 0.0438(15) 0.0340(15) 0.0299(15) 0.0033(13) 0.0052(12) 0.0026(12)
C40 0.0396(14) 0.0252(13) 0.0308(15) 0.0039(12) 0.0077(12) 0.0044(11)
C41 0.0304(13) 0.0308(14) 0.0417(18) 0.0018(13) 0.0051(12) 0.0005(11)
C42 0.0369(14) 0.0290(14) 0.0379(16) 0.0028(13) 0.0003(12) 0.0006(11)
C43 0.0397(14) 0.0240(12) 0.0341(15) 0.0020(12) 0.0054(12) 0.0052(11)
C44 0.0281(12) 0.0235(13) 0.0427(17) 0.0055(12) 0.0041(11) 0.0062(10)
C45 0.0336(13) 0.0251(13) 0.0374(16) 0.0038(12) -0.0046(12) 0.0029(11)
C46 0.0444(15) 0.0271(14) 0.0351(17) -0.0014(12) 0.0092(13) 0.0069(12)
C47 0.0367(13) 0.0333(15) 0.0351(16) -0.0004(13) -0.0008(12) -0.0022(12)
C48 0.0337(13) 0.0348(15) 0.0353(16) 0.0002(13) -0.0001(12) -0.0038(12)
C49 0.0332(13) 0.0398(17) 0.0308(14) 0.0043(13) -0.0021(12) -0.0037(12)
C50 0.061(2) 0.0347(16) 0.047(2) 0.0040(15) -0.0147(16) -0.0003(15)
C51 0.060(2) 0.0424(18) 0.0357(18) -0.0014(15) 0.0083(15) -0.0143(15)
C52 0.0435(15) 0.0302(14) 0.0424(18) 0.0002(13) 0.0046(14) -0.0142(13)
C53 0.0327(14) 0.0325(15) 0.0500(19) 0.0024(14) 0.0063(13) -0.0046(12)
C54 0.0328(13) 0.0305(15) 0.0419(17) 0.0065(13) -0.0027(13) -0.0088(11)
C55 0.0382(14) 0.0307(14) 0.0350(16) 0.0007(13) 0.0001(12) -0.0106(12)
C56 0.0363(14) 0.0266(13) 0.0452(17) 0.0020(13) 0.0010(13) -0.0023(11)
C57 0.0469(16) 0.0303(14) 0.0334(16) 0.0059(13) -0.0076(13) -0.0046(13)
C58 0.0462(16) 0.0319(15) 0.0385(17) 0.0010(13) -0.0018(13) -0.0058(13)
C59 0.0339(15) 0.0464(18) 0.048(2) 0.0026(16) -0.0072(14) -0.0030(13)
C60 0.0348(14) 0.0336(15) 0.0362(16) -0.0049(13) 0.0003(12) 0.0033(12)

loop_
_atom_type_symbol
_atom_type_description
_atom_type_scat_dispersion_real
_atom_type_scat_dispersion_imag
_atom_type_scat_source
C C 0.0181 0.0091 'International Tables Vol C Tables 4.2.6.8 and 6.1.1.4'
H H 0.0000 0.0000 'International Tables Vol C Tables 4.2.6.8 and 6.1.1.4'
N N 0.0311 0.0180 'International Tables Vol C Tables 4.2.6.8 and 6.1.1.4'
O O 0.0492 0.0322 'International Tables Vol C Tables 4.2.6.8 and 6.1.1.4'
F F 0.0727 0.0534 'International Tables Vol C Tables 4.2.6.8 and 6.1.1.4'

loop_
_geom_angle_atom_site_label_1
_geom_angle_atom_site_label_2
_geom_angle_atom_site_label_3
_geom_angle
C16 O1 C17 111.2(2)
C18 O2 C19 111.0(2)
C20 O3 C21 112.5(3)
C8 N1 C7 112.2(2)
C8 N1 C9 111.7(2)
C7 N1 C9 111.2(2)
C30 N2 C29 111.5(3)
C30 N2 C28 110.4(2)
C29 N2 C28 110.0(3)
C6 C1 C2 122.1(3)
C3 C2 C1 118.6(3)
C3 C2 C30 119.9(3)
C1 C2 C30 121.5(3)
C2 C3 C4 120.3(3)
C5 C4 C3 120.0(3)
C6 C5 C4 120.2(3)
C1 C6 C5 118.7(3)
C1 C6 C7 119.9(3)
C5 C6 C7 121.3(3)
N1 C7 C6 112.3(2)
N1 C9 C10 115.8(2)
C15 C10 C11 114.9(3)
C15 C10 C9 122.7(3)
C11 C10 C9 122.4(3)
F1 C11 C12 117.8(3)
F1 C11 C10 119.5(3)
C12 C11 C10 122.7(3)
F2 C12 C13 120.0(3)
F2 C12 C11 118.1(3)
C13 C12 C11 121.9(3)
C12 C13 C14 115.9(3)
C12 C13 C16 122.6(3)
C14 C13 C16 121.6(3)
F3 C14 C15 119.4(3)
F3 C14 C13 118.9(3)
C15 C14 C13 121.7(3)
F4 C15 C14 118.2(3)
F4 C15 C10 118.9(3)
C14 C15 C10 122.9(3)
O1 C16 C13 108.5(2)
O1 C17 C18 109.6(2)
O2 C18 C17 110.9(2)
O2 C19 C20 111.1(3)
O3 C20 C19 110.1(3)
O3 C21 C22 113.1(3)
C27 C22 C23 116.5(4)
C27 C22 C21 121.1(4)
C23 C22 C21 122.4(4)
F6 C23 C22 120.3(4)
F6 C23 C24 117.7(4)
C22 C23 C24 122.0(4)
F5 C24 C25 119.2(3)
F5 C24 C23 119.1(3)
C25 C24 C23 121.7(3)
C24 C25 C26 115.6(3)
C24 C25 C28 124.5(3)
C26 C25 C28 119.8(3)
F8 C26 C27 119.1(3)
F8 C26 C25 119.1(3)
C27 C26 C25 121.8(3)
F7 C27 C22 119.5(3)
F7 C27 C26 118.2(3)
C22 C27 C26 122.3(3)
N2 C28 C25 112.9(2)
N2 C30 C2 113.7(3)
C46 O4 C47 112.8(2)
C49 O5 C48 113.6(2)
C51 O6 C50 113.6(3)
C39 N3 C37 107.7(2)
C39 N3 C38 109.5(2)
C37 N3 C38 112.2(2)
C60 N4 C58 107.3(2)
C60 N4 C59 110.5(3)
C58 N4 C59 109.4(3)
C36 C31 C32 120.2(3)
C33 C32 C31 119.3(3)
C33 C32 C60 118.0(3)
C31 C32 C60 122.7(3)
C34 C33 C32 120.4(3)
C33 C34 C35 120.6(3)
C34 C35 C36 120.2(3)
C31 C36 C35 119.2(3)
C31 C36 C37 123.6(3)
C35 C36 C37 117.2(3)
N3 C37 C36 114.6(3)
N3 C39 C40 111.0(3)
C41 C40 C45 116.3(3)
C41 C40 C39 124.6(3)
C45 C40 C39 119.1(3)
F9 C41 C40 120.1(3)
F9 C41 C42 117.5(3)
C40 C41 C42 122.3(3)
F10 C42 C41 118.8(3)
F10 C42 C43 120.1(3)
C41 C42 C43 121.1(3)
C44 C43 C42 116.1(3)
C44 C43 C46 120.6(3)
C42 C43 C46 123.2(3)
F11 C44 C45 119.1(3)
F11 C44 C43 118.2(3)
C45 C44 C43 122.6(3)
F12 C45 C44 119.2(3)
F12 C45 C40 119.3(3)
C44 C45 C40 121.5(3)
O4 C46 C43 113.3(2)
O4 C47 C48 106.6(2)
O5 C48 C47 107.5(2)
O5 C49 C50 112.0(3)
O6 C50 C49 107.2(3)
O6 C51 C52 113.4(3)
C53 C52 C57 116.7(3)
C53 C52 C51 122.2(3)
C57 C52 C51 121.1(3)
F13 C53 C52 119.6(3)
F13 C53 C54 118.2(3)
C52 C53 C54 122.2(3)
F14 C54 C53 118.9(3)
F14 C54 C55 119.5(3)
C53 C54 C55 121.6(3)
C54 C55 C56 116.1(3)
C54 C55 C58 119.5(3)
C56 C55 C58 124.3(3)
F15 C56 C57 118.6(3)
F15 C56 C55 119.6(3)
C57 C56 C55 121.8(3)
F16 C57 C56 118.2(3)
F16 C57 C52 120.1(3)
C56 C57 C52 121.6(3)
N4 C58 C55 113.1(3)
N4 C60 C32 116.2(3)

loop_
_geom_bond_atom_site_label_1
_geom_bond_atom_site_label_2
_geom_bond_distance
F1 C11 1.358(3)
F2 C12 1.354(3)
F3 C14 1.334(4)
F4 C15 1.353(4)
F5 C24 1.347(4)
F6 C23 1.352(4)
F7 C27 1.354(4)
F8 C26 1.338(4)
O1 C16 1.407(4)
O1 C17 1.426(4)
O2 C18 1.417(3)
O2 C19 1.417(4)
O3 C20 1.404(4)
O3 C21 1.430(4)
N1 C8 1.464(4)
N1 C7 1.467(4)
N1 C9 1.471(4)
N2 C30 1.456(4)
N2 C29 1.462(5)
N2 C28 1.470(4)
C1 C6 1.387(4)
C1 C2 1.389(4)
C2 C3 1.388(5)
C2 C30 1.515(5)
C3 C4 1.396(5)
C4 C5 1.394(5)
C5 C6 1.390(5)
C6 C7 1.512(4)
C9 C10 1.519(4)
C10 C15 1.389(4)
C10 C11 1.388(4)
C11 C12 1.382(4)
C12 C13 1.379(4)
C13 C14 1.397(4)
C13 C16 1.506(4)
C14 C15 1.371(5)
C17 C18 1.494(4)
C19 C20 1.499(4)
C21 C22 1.520(5)
C22 C27 1.361(5)
C22 C23 1.386(6)
C23 C24 1.386(6)
C24 C25 1.378(5)
C25 C26 1.406(5)
C25 C28 1.511(5)
C26 C27 1.376(5)
F9 C41 1.349(4)
F10 C42 1.346(4)
F11 C44 1.348(3)
F12 C45 1.341(4)
F13 C53 1.349(4)
F14 C54 1.330(4)
F15 C56 1.350(4)
F16 C57 1.338(4)
O4 C46 1.416(4)
O4 C47 1.418(4)
O5 C49 1.412(4)
O5 C48 1.419(4)
O6 C51 1.416(4)
O6 C50 1.418(4)
N3 C39 1.467(4)
N3 C37 1.467(4)
N3 C38 1.467(4)
N4 C60 1.455(4)
N4 C58 1.469(4)
N4 C59 1.472(4)
C31 C36 1.387(4)
C31 C32 1.414(4)
C32 C33 1.394(5)
C32 C60 1.514(5)
C33 C34 1.371(5)
C34 C35 1.392(5)
C35 C36 1.401(4)
C36 C37 1.526(4)
C39 C40 1.516(4)
C40 C41 1.376(5)
C40 C45 1.394(4)
C41 C42 1.384(5)
C42 C43 1.387(4)
C43 C44 1.389(5)
C43 C46 1.517(4)
C44 C45 1.359(5)
C47 C48 1.501(4)
C49 C50 1.521(5)
C51 C52 1.523(5)
C52 C53 1.377(5)
C52 C57 1.386(5)
C53 C54 1.380(5)
C54 C55 1.391(5)
C55 C56 1.394(5)
C55 C58 1.518(5)
C56 C57 1.382(5)
